data_1568239
loop_
_publ_author_name
'Zhang, Sutao'
'Han, Yuxi'
'He, Jianghua'
'Zhang, Yuetao'

_publ_section_title
;
 Synthesis of fluorescent poly(silyl indole)s via borane-catalyzed C--H
 silylation of indoles
;
_journal_issue 4
_journal_name_full 'Polymer Chemistry'
_journal_page_first 492
_journal_page_last 499
_journal_paper_doi 10.1039/D2PY01470J
_journal_volume 14
_journal_year 2023
_chemical_formula_moiety 'C34 H36 N2 Si2'
_chemical_formula_sum 'C34 H36 N2 Si2'
_chemical_formula_weight 528.83
_space_group_IT_number 2
_space_group_name_Hall '-P 1'
_space_group_name_H-M_alt 'P -1'
_symmetry_cell_setting triclinic
_symmetry_space_group_name_H-M 'P -1'
_atom_sites_solution_hydrogens geom
_atom_sites_solution_primary direct
_atom_sites_solution_secondary difmap
_audit_creation_method SHELXL-97
_audit_update_record
;
2022-04-21 deposited with the CCDC.	2022-12-16 downloaded from the CCDC.
;
_cell_angle_alpha 89.802(2)
_cell_angle_beta 82.731(2)
_cell_angle_gamma 77.808(2)
_cell_formula_units_Z 2
_cell_length_a 8.4884(6)
_cell_length_b 11.5493(9)
_cell_length_c 15.4564(12)
_cell_measurement_reflns_used 2557
_cell_measurement_temperature 296(2)
_cell_measurement_theta_max 27.91
_cell_measurement_theta_min 2.48
_cell_volume 1468.77(19)
_computing_cell_refinement 'Bruker SMART'
_computing_data_collection 'Bruker SMART'
_computing_data_reduction 'Bruker SMART'
_computing_molecular_graphics SHELXP-97
_computing_publication_material SHELXP-97
_computing_structure_refinement 'SHELXL-97 (Sheldrick, 2008)'
_computing_structure_solution 'SHELXS-97 (Sheldrick, 2008)'
_diffrn_ambient_temperature 296(2)
_diffrn_measured_fraction_theta_full 0.992
_diffrn_measured_fraction_theta_max 0.992
_diffrn_measurement_device_type MoK\a
_diffrn_measurement_method '\f and \w scans'
_diffrn_radiation_monochromator graphite
_diffrn_radiation_source 'fine-focus sealed tube'
_diffrn_radiation_type MoK\a
_diffrn_radiation_wavelength 0.71073
_diffrn_reflns_av_R_equivalents 0.0258
_diffrn_reflns_av_sigmaI/netI 0.0635
_diffrn_reflns_limit_h_max 11
_diffrn_reflns_limit_h_min -10
_diffrn_reflns_limit_k_max 15
_diffrn_reflns_limit_k_min -15
_diffrn_reflns_limit_l_max 19
_diffrn_reflns_limit_l_min -20
_diffrn_reflns_number 10951
_diffrn_reflns_theta_full 28.37
_diffrn_reflns_theta_max 28.37
_diffrn_reflns_theta_min 1.33
_exptl_absorpt_coefficient_mu 0.146
_exptl_absorpt_correction_type none
_exptl_crystal_colour colourless
_exptl_crystal_density_diffrn 1.196
_exptl_crystal_density_meas 1.196
_exptl_crystal_density_method 'not measured'
_exptl_crystal_description block
_exptl_crystal_F_000 564
_exptl_crystal_size_max 0.28
_exptl_crystal_size_mid 0.22
_exptl_crystal_size_min 0.16
_refine_diff_density_max 0.353
_refine_diff_density_min -0.363
_refine_diff_density_rms 0.058
_refine_ls_extinction_method none
_refine_ls_goodness_of_fit_ref 1.010
_refine_ls_hydrogen_treatment mixed
_refine_ls_matrix_type full
_refine_ls_number_parameters 349
_refine_ls_number_reflns 7301
_refine_ls_number_restraints 0
_refine_ls_restrained_S_all 1.010
_refine_ls_R_factor_all 0.0834
_refine_ls_R_factor_gt 0.0484
_refine_ls_shift/su_max 0.003
_refine_ls_shift/su_mean 0.000
_refine_ls_structure_factor_coef Fsqd
_refine_ls_weighting_details 'calc w=1/[\s^2^(Fo^2^)+(0.0454P)^2^+0.7282P] where P=(Fo^2^+2Fc^2^)/3'
_refine_ls_weighting_scheme calc
_refine_ls_wR_factor_gt 0.1039
_refine_ls_wR_factor_ref 0.1178
_reflns_number_gt 5096
_reflns_number_total 7301
_reflns_threshold_expression >2sigma(I)
_cod_data_source_file d2py01470j2.cif
_cod_data_source_block a
_cod_depositor_comments
;
The following automatic conversions were performed:

data item '_symmetry_cell_setting' value 'Triclinic' was changed to
'triclinic' in accordance with the
/home/data/users/saulius/crontab/automatic-downloads/rss-feeds/RSC/lib/dictionaries/cif_core.dic
dictionary named 'cif_core.dic' version 2.4.2 last updated on
2011-04-26.

Automatic conversion script
Id: cif_fix_values 7556 2019-12-06 15:28:31Z antanas 

 Adding full bibliography for 1568238--1568239.cif.
;
_cod_original_sg_symbol_H-M 'P-1   '
_cod_database_code 1568239

loop_
_symmetry_equiv_pos_as_xyz
'x, y, z'
'-x, -y, -z'

loop_
_atom_site_label
_atom_site_type_symbol
_atom_site_fract_x
_atom_site_fract_y
_atom_site_fract_z
_atom_site_U_iso_or_equiv
_atom_site_adp_type
_atom_site_occupancy
_atom_site_symmetry_multiplicity
_atom_site_calc_flag
_atom_site_refinement_flags
_atom_site_disorder_assembly
_atom_site_disorder_group
C1 C 1.1390(3) 0.5545(2) 0.76764(14) 0.0294(5) Uani 1 1 d . . .
H1A H 1.1177 0.4867 0.7392 0.044 Uiso 1 1 calc R . .
H1B H 1.2286 0.5298 0.8005 0.044 Uiso 1 1 calc R . .
H1C H 1.1655 0.6099 0.7247 0.044 Uiso 1 1 calc R . .
C2 C 0.9858(2) 0.62453(17) 0.91469(13) 0.0192(4) Uani 1 1 d . . .
H2 H 1.0703 0.5950 0.9470 0.023 Uiso 1 1 calc R . .
C3 C 0.8354(2) 0.68773(16) 0.95035(12) 0.0157(4) Uani 1 1 d . . .
C4 C 0.5865(2) 0.77277(16) 0.86734(12) 0.0160(4) Uani 1 1 d . . .
H4 H 0.5151 0.8036 0.9165 0.019 Uiso 1 1 calc R . .
C5 C 0.5353(2) 0.78592(16) 0.78501(12) 0.0164(4) Uani 1 1 d . . .
C6 C 0.6447(2) 0.73883(17) 0.71102(13) 0.0195(4) Uani 1 1 d . . .
H6 H 0.6100 0.7487 0.6562 0.023 Uiso 1 1 calc R . .
C7 C 0.8012(2) 0.67864(17) 0.71709(12) 0.0195(4) Uani 1 1 d . . .
H7 H 0.8720 0.6479 0.6677 0.023 Uiso 1 1 calc R . .
C8 C 0.7448(2) 0.71334(16) 0.87630(12) 0.0150(4) Uani 1 1 d . . .
C9 C 0.8496(2) 0.66554(16) 0.80031(12) 0.0167(4) Uani 1 1 d . . .
C10 C -0.2528(3) 1.0442(2) 0.80703(16) 0.0323(5) Uani 1 1 d . . .
H10A H -0.2704 0.9648 0.8114 0.048 Uiso 1 1 calc R . .
H10B H -0.3368 1.0922 0.7785 0.048 Uiso 1 1 calc R . .
H10C H -0.2550 1.0765 0.8644 0.048 Uiso 1 1 calc R . .
C11 C -0.0648(2) 1.11149(17) 0.68714(13) 0.0203(4) Uani 1 1 d . . .
H11 H -0.1440 1.1676 0.6648 0.024 Uiso 1 1 calc R . .
C12 C 0.0970(2) 1.08822(16) 0.65402(12) 0.0171(4) Uani 1 1 d . . .
C13 C 0.3334(2) 0.93467(16) 0.71318(12) 0.0156(4) Uani 1 1 d . . .
H13 H 0.4175 0.9501 0.6732 0.019 Uiso 1 1 calc R . .
C14 C 0.3659(2) 0.84985(16) 0.77667(12) 0.0159(4) Uani 1 1 d . . .
C15 C 0.2374(2) 0.82598(17) 0.83602(13) 0.0196(4) Uani 1 1 d . . .
H15 H 0.2606 0.7683 0.8774 0.024 Uiso 1 1 calc R . .
C16 C 0.0784(2) 0.88481(17) 0.83511(13) 0.0195(4) Uani 1 1 d . . .
H16 H -0.0054 0.8680 0.8746 0.023 Uiso 1 1 calc R . .
C17 C 0.1730(2) 0.99672(16) 0.70993(12) 0.0159(4) Uani 1 1 d . . .
C18 C 0.0493(2) 0.97093(17) 0.77189(13) 0.0175(4) Uani 1 1 d . . .
C19 C 0.7021(3) 0.91259(18) 1.05940(14) 0.0271(5) Uani 1 1 d . . .
H19A H 0.7842 0.9491 1.0292 0.041 Uiso 1 1 calc R . .
H19B H 0.6730 0.9450 1.1177 0.041 Uiso 1 1 calc R . .
H19C H 0.6080 0.9275 1.0293 0.041 Uiso 1 1 calc R . .
C20 C 0.9686(3) 0.7204(2) 1.11939(14) 0.0267(5) Uani 1 1 d . . .
H20A H 1.0114 0.6365 1.1198 0.040 Uiso 1 1 calc R . .
H20B H 0.9416 0.7510 1.1783 0.040 Uiso 1 1 calc R . .
H20C H 1.0487 0.7584 1.0889 0.040 Uiso 1 1 calc R . .
C21 C 0.6205(2) 0.68359(16) 1.12668(13) 0.0179(4) Uani 1 1 d . . .
C22 C 0.5809(2) 0.70648(17) 1.21664(13) 0.0207(4) Uani 1 1 d . . .
H22 H 0.6339 0.7561 1.2438 0.025 Uiso 1 1 calc R . .
C23 C 0.4647(3) 0.65713(18) 1.26636(14) 0.0242(5) Uani 1 1 d . . .
H23 H 0.4425 0.6724 1.3262 0.029 Uiso 1 1 calc R . .
C24 C 0.3824(3) 0.5855(2) 1.22681(15) 0.0301(5) Uani 1 1 d . . .
H24 H 0.3047 0.5522 1.2599 0.036 Uiso 1 1 calc R . .
C25 C 0.4159(3) 0.5634(2) 1.13772(16) 0.0362(6) Uani 1 1 d . . .
H25 H 0.3592 0.5164 1.1106 0.043 Uiso 1 1 calc R . .
C26 C 0.5341(3) 0.6113(2) 1.08878(15) 0.0288(5) Uani 1 1 d . . .
H26 H 0.5564 0.5949 1.0291 0.035 Uiso 1 1 calc R . .
C27 C 0.3331(3) 1.23815(19) 0.56702(14) 0.0250(5) Uani 1 1 d . . .
H27A H 0.2856 1.3054 0.6050 0.037 Uiso 1 1 calc R . .
H27B H 0.3749 1.2647 0.5116 0.037 Uiso 1 1 calc R . .
H27C H 0.4200 1.1885 0.5925 0.037 Uiso 1 1 calc R . .
C28 C 0.2644(3) 1.03195(19) 0.46815(14) 0.0253(5) Uani 1 1 d . . .
H28A H 0.3543 0.9791 0.4890 0.038 Uiso 1 1 calc R . .
H28B H 0.3016 1.0661 0.4147 0.038 Uiso 1 1 calc R . .
H28C H 0.1832 0.9888 0.4579 0.038 Uiso 1 1 calc R . .
C29 C -0.0058(2) 1.25312(17) 0.51340(13) 0.0194(4) Uani 1 1 d . . .
C30 C -0.0901(3) 1.21573(18) 0.45028(13) 0.0231(4) Uani 1 1 d . . .
H30 H -0.0508 1.1415 0.4234 0.028 Uiso 1 1 calc R . .
C31 C -0.2305(3) 1.2865(2) 0.42695(15) 0.0275(5) Uani 1 1 d . . .
H31 H -0.2853 1.2590 0.3856 0.033 Uiso 1 1 calc R . .
C32 C -0.2896(3) 1.3976(2) 0.46483(14) 0.0280(5) Uani 1 1 d . . .
H32 H -0.3834 1.4454 0.4485 0.034 Uiso 1 1 calc R . .
C33 C -0.2093(3) 1.4379(2) 0.52710(15) 0.0296(5) Uani 1 1 d . . .
H33 H -0.2488 1.5128 0.5529 0.036 Uiso 1 1 calc R . .
C34 C -0.0693(3) 1.36625(19) 0.55092(14) 0.0258(5) Uani 1 1 d . . .
H34 H -0.0162 1.3941 0.5929 0.031 Uiso 1 1 calc R . .
N1 N 0.9963(2) 0.61032(14) 0.82591(11) 0.0186(4) Uani 1 1 d . . .
N2 N -0.0958(2) 1.04267(15) 0.75678(11) 0.0201(4) Uani 1 1 d . . .
Si1 Si 0.78213(7) 0.74983(5) 1.06330(4) 0.01657(13) Uani 1 1 d . . .
Si2 Si 0.17518(7) 1.15227(5) 0.55146(4) 0.01816(13) Uani 1 1 d . . .

loop_
_atom_site_aniso_label
_atom_site_aniso_U_11
_atom_site_aniso_U_22
_atom_site_aniso_U_33
_atom_site_aniso_U_23
_atom_site_aniso_U_13
_atom_site_aniso_U_12
C1 0.0250(11) 0.0314(12) 0.0236(11) 0.0041(9) 0.0044(9) 0.0078(9)
C2 0.0217(10) 0.0178(9) 0.0184(10) 0.0050(8) -0.0039(8) -0.0043(8)
C3 0.0173(9) 0.0151(9) 0.0153(9) 0.0042(7) -0.0025(7) -0.0048(7)
C4 0.0186(9) 0.0146(9) 0.0149(9) 0.0014(7) -0.0006(7) -0.0046(7)
C5 0.0194(9) 0.0146(9) 0.0166(10) 0.0010(7) -0.0045(8) -0.0054(8)
C6 0.0264(11) 0.0188(9) 0.0142(9) 0.0019(8) -0.0052(8) -0.0053(8)
C7 0.0260(10) 0.0178(9) 0.0126(9) -0.0004(7) 0.0032(8) -0.0030(8)
C8 0.0185(9) 0.0125(8) 0.0149(9) 0.0026(7) -0.0022(7) -0.0052(7)
C9 0.0190(10) 0.0141(9) 0.0164(10) 0.0033(7) -0.0003(7) -0.0031(8)
C10 0.0186(11) 0.0362(13) 0.0409(14) 0.0171(11) 0.0003(9) -0.0061(10)
C11 0.0240(10) 0.0156(9) 0.0219(10) 0.0048(8) -0.0065(8) -0.0033(8)
C12 0.0209(10) 0.0157(9) 0.0152(9) 0.0012(7) -0.0032(7) -0.0044(8)
C13 0.0180(9) 0.0167(9) 0.0128(9) 0.0002(7) -0.0015(7) -0.0056(7)
C14 0.0185(9) 0.0157(9) 0.0143(9) -0.0007(7) -0.0041(7) -0.0044(8)
C15 0.0251(10) 0.0189(10) 0.0178(10) 0.0056(8) -0.0071(8) -0.0087(8)
C16 0.0194(10) 0.0218(10) 0.0193(10) 0.0047(8) -0.0021(8) -0.0091(8)
C17 0.0209(10) 0.0149(9) 0.0123(9) -0.0001(7) -0.0034(7) -0.0041(8)
C18 0.0179(9) 0.0178(9) 0.0182(10) 0.0021(8) -0.0046(8) -0.0054(8)
C19 0.0388(13) 0.0187(10) 0.0240(11) -0.0021(9) -0.0060(10) -0.0057(9)
C20 0.0255(11) 0.0333(12) 0.0244(11) 0.0018(9) -0.0092(9) -0.0097(10)
C21 0.0189(9) 0.0153(9) 0.0178(10) 0.0023(7) -0.0030(8) 0.0006(8)
C22 0.0220(10) 0.0203(10) 0.0188(10) -0.0016(8) -0.0027(8) -0.0019(8)
C23 0.0267(11) 0.0255(11) 0.0174(10) 0.0004(8) 0.0037(8) -0.0023(9)
C24 0.0293(12) 0.0298(12) 0.0314(13) 0.0017(10) 0.0061(10) -0.0124(10)
C25 0.0417(14) 0.0392(14) 0.0336(14) -0.0076(11) 0.0035(11) -0.0263(12)
C26 0.0359(13) 0.0325(12) 0.0205(11) -0.0044(9) 0.0012(9) -0.0158(10)
C27 0.0281(11) 0.0287(11) 0.0209(11) 0.0025(9) -0.0054(9) -0.0110(9)
C28 0.0273(11) 0.0255(11) 0.0214(11) 0.0004(9) -0.0004(9) -0.0033(9)
C29 0.0238(10) 0.0197(10) 0.0155(10) 0.0058(8) -0.0023(8) -0.0066(8)
C30 0.0287(11) 0.0211(10) 0.0207(11) 0.0029(8) -0.0056(9) -0.0064(9)
C31 0.0296(12) 0.0315(12) 0.0251(11) 0.0042(9) -0.0102(9) -0.0110(10)
C32 0.0236(11) 0.0326(12) 0.0263(12) 0.0078(9) -0.0045(9) -0.0018(9)
C33 0.0324(12) 0.0241(11) 0.0296(12) -0.0010(9) -0.0058(10) 0.0012(9)
C34 0.0336(12) 0.0253(11) 0.0195(11) -0.0011(9) -0.0081(9) -0.0056(9)
N1 0.0196(8) 0.0161(8) 0.0173(8) 0.0029(7) 0.0011(7) 0.0003(7)
N2 0.0175(8) 0.0206(8) 0.0229(9) 0.0062(7) -0.0030(7) -0.0052(7)
Si1 0.0192(3) 0.0166(3) 0.0146(3) 0.0012(2) -0.0038(2) -0.0042(2)
Si2 0.0208(3) 0.0184(3) 0.0157(3) 0.0024(2) -0.0033(2) -0.0047(2)

loop_
_atom_type_symbol
_atom_type_description
_atom_type_scat_dispersion_real
_atom_type_scat_dispersion_imag
_atom_type_scat_source
C C 0.0033 0.0016 'International Tables Vol C Tables 4.2.6.8 and 6.1.1.4'
H H 0.0000 0.0000 'International Tables Vol C Tables 4.2.6.8 and 6.1.1.4'
N N 0.0061 0.0033 'International Tables Vol C Tables 4.2.6.8 and 6.1.1.4'
Si Si 0.0817 0.0704 'International Tables Vol C Tables 4.2.6.8 and 6.1.1.4'

loop_
_geom_angle_atom_site_label_1
_geom_angle_atom_site_label_2
_geom_angle_atom_site_label_3
_geom_angle
_geom_angle_site_symmetry_1
_geom_angle_site_symmetry_3
_geom_angle_publ_flag
N1 C2 C3 111.97(17) . . ?
C2 C3 C8 104.38(16) . . ?
C2 C3 Si1 125.73(15) . . ?
C8 C3 Si1 128.80(14) . . ?
C5 C4 C8 120.19(17) . . ?
C4 C5 C6 119.38(17) . . ?
C4 C5 C14 119.45(17) . . ?
C6 C5 C14 121.18(17) . . ?
C7 C6 C5 122.26(18) . . ?
C6 C7 C9 117.42(17) . . ?
C4 C8 C9 118.48(17) . . ?
C4 C8 C3 133.73(17) . . ?
C9 C8 C3 107.78(16) . . ?
N1 C9 C7 130.13(18) . . ?
N1 C9 C8 107.61(16) . . ?
C7 C9 C8 122.25(17) . . ?
N2 C11 C12 112.23(17) . . ?
C11 C12 C17 104.25(17) . . ?
C11 C12 Si2 122.89(15) . . ?
C17 C12 Si2 132.36(15) . . ?
C14 C13 C17 119.73(18) . . ?
C13 C14 C15 119.66(17) . . ?
C13 C14 C5 121.46(18) . . ?
C15 C14 C5 118.86(17) . . ?
C16 C15 C14 122.47(18) . . ?
C15 C16 C18 116.78(18) . . ?
C18 C17 C13 118.30(17) . . ?
C18 C17 C12 107.53(17) . . ?
C13 C17 C12 134.17(18) . . ?
N2 C18 C16 128.91(18) . . ?
N2 C18 C17 108.05(16) . . ?
C16 C18 C17 123.04(18) . . ?
C26 C21 C22 116.69(19) . . ?
C26 C21 Si1 123.35(16) . . ?
C22 C21 Si1 119.96(15) . . ?
C23 C22 C21 121.8(2) . . ?
C24 C23 C22 119.9(2) . . ?
C23 C24 C25 119.7(2) . . ?
C24 C25 C26 120.0(2) . . ?
C25 C26 C21 121.8(2) . . ?
C30 C29 C34 116.78(18) . . ?
C30 C29 Si2 121.49(15) . . ?
C34 C29 Si2 121.59(15) . . ?
C31 C30 C29 121.6(2) . . ?
C32 C31 C30 120.3(2) . . ?
C31 C32 C33 119.9(2) . . ?
C32 C33 C34 119.7(2) . . ?
C33 C34 C29 121.8(2) . . ?
C2 N1 C9 108.24(16) . . ?
C2 N1 C1 126.40(17) . . ?
C9 N1 C1 125.23(17) . . ?
C11 N2 C18 107.93(16) . . ?
C11 N2 C10 126.71(17) . . ?
C18 N2 C10 125.35(17) . . ?
C3 Si1 C19 109.14(9) . . ?
C3 Si1 C20 108.98(9) . . ?
C19 Si1 C20 109.65(10) . . ?
C3 Si1 C21 111.67(9) . . ?
C19 Si1 C21 107.78(10) . . ?
C20 Si1 C21 109.60(9) . . ?
C12 Si2 C27 112.73(9) . . ?
C12 Si2 C28 110.01(9) . . ?
C27 Si2 C28 108.55(10) . . ?
C12 Si2 C29 105.82(9) . . ?
C27 Si2 C29 109.76(9) . . ?
C28 Si2 C29 109.93(9) . . ?

loop_
_geom_bond_atom_site_label_1
_geom_bond_atom_site_label_2
_geom_bond_distance
_geom_bond_site_symmetry_2
_geom_bond_publ_flag
C1 N1 1.447(2) . ?
C2 N1 1.372(2) . ?
C2 C3 1.378(3) . ?
C3 C8 1.453(3) . ?
C3 Si1 1.854(2) . ?
C4 C5 1.394(3) . ?
C4 C8 1.398(3) . ?
C5 C6 1.410(3) . ?
C5 C14 1.492(3) . ?
C6 C7 1.378(3) . ?
C7 C9 1.397(3) . ?
C8 C9 1.417(3) . ?
C9 N1 1.379(2) . ?
C10 N2 1.451(3) . ?
C11 N2 1.368(3) . ?
C11 C12 1.374(3) . ?
C12 C17 1.458(3) . ?
C12 Si2 1.853(2) . ?
C13 C14 1.395(3) . ?
C13 C17 1.405(3) . ?
C14 C15 1.407(3) . ?
C15 C16 1.379(3) . ?
C16 C18 1.399(3) . ?
C17 C18 1.408(3) . ?
C18 N2 1.378(2) . ?
C19 Si1 1.862(2) . ?
C20 Si1 1.869(2) . ?
C21 C26 1.396(3) . ?
C21 C22 1.401(3) . ?
C21 Si1 1.877(2) . ?
C22 C23 1.390(3) . ?
C23 C24 1.379(3) . ?
C24 C25 1.384(3) . ?
C25 C26 1.388(3) . ?
C27 Si2 1.866(2) . ?
C28 Si2 1.867(2) . ?
C29 C30 1.400(3) . ?
C29 C34 1.401(3) . ?
C29 Si2 1.879(2) . ?
C30 C31 1.384(3) . ?
C31 C32 1.378(3) . ?
C32 C33 1.383(3) . ?
C33 C34 1.388(3) . ?
